data_1549382
loop_
_publ_author_name
'Jayaraman, Arumugam'
'Misal Castro, Luis C.'
'Desrosiers, Vincent'
'Fontaine, Fr\'ed\'eric-Georges'

_publ_section_title
;
 Metal-free borylative dearomatization of indoles: exploring the divergent
 reactivity of aminoborane C-H borylation catalysts.
;
_journal_issue 22
_journal_name_full 'Chemical science'
_journal_page_first 5057
_journal_page_last 5063
_journal_paper_doi 10.1039/c8sc01093e
_journal_volume 9
_journal_year 2018
_chemical_formula_moiety 'C21 H29 N O3 S Si'
_chemical_formula_sum 'C21 H29 N O3 S Si'
_chemical_formula_weight 403.60
_space_group_crystal_system monoclinic
_space_group_IT_number 14
_space_group_name_Hall '-P 2yn'
_space_group_name_H-M_alt 'P 1 21/n 1'
_symmetry_space_group_name_Hall '-P 2yn'
_symmetry_space_group_name_H-M 'P 1 21/n 1'
_atom_sites_solution_hydrogens geom
_atom_sites_solution_primary dual
_audit_creation_date 2017-08-04
_audit_creation_method
;
Olex2 1.2
(compiled 2017.07.20 svn.r3457 for OlexSys, GUI svn.r5370)
;
_audit_update_record
;
2017-11-09 deposited with the CCDC.
2018-05-07 downloaded from the CCDC.
;
_cell_angle_alpha 90
_cell_angle_beta 91.9810(10)
_cell_angle_gamma 90
_cell_formula_units_Z 4
_cell_length_a 11.6959(3)
_cell_length_b 16.0600(4)
_cell_length_c 11.9522(3)
_cell_measurement_reflns_used 9643
_cell_measurement_temperature 150
_cell_measurement_theta_max 60.725
_cell_measurement_theta_min 4.014
_cell_volume 2243.71(10)
_computing_cell_refinement
'SAINT (2013) V8.38A; Integration Software for Single Crystal Data. Bruker AXS Inc., Madison, WI 53719-1173.'
_computing_data_collection
;
APEX 2 (2013) Bruker AXS Inc., Madison, WI 53719-1173.
;
_computing_data_reduction
'SAINT (2013) V8.38A; Integration Software for Single Crystal Data. Bruker AXS Inc., Madison, WI 53719-1173.'
_computing_molecular_graphics 'Olex2 (Dolomanov et al., 2009)'
_computing_publication_material 'Olex2 (Dolomanov et al., 2009)'
_computing_structure_refinement 'XL (Sheldrick, 2008)'
_computing_structure_solution 'XT (Sheldrick, 2015)'
_diffrn_ambient_temperature 150
_diffrn_detector 'CMOS Area detector'
_diffrn_detector_area_resol_mean 10.24
_diffrn_detector_type 'Bruker Photon 100 CMOS Detector'
_diffrn_measured_fraction_theta_full 1.000
_diffrn_measured_fraction_theta_max 0.996
_diffrn_measurement_device 'k-geometry diffractometer'
_diffrn_measurement_device_type 'Bruker Venture Metaljet'
_diffrn_measurement_method '\w and \f scans'
_diffrn_radiation_collimation 'Focusing mirrors'
_diffrn_radiation_monochromator 'Helios MX Mirror Optics'
_diffrn_radiation_probe x-ray
_diffrn_radiation_type GaK\a
_diffrn_radiation_wavelength 1.34139
_diffrn_reflns_av_R_equivalents 0.0299
_diffrn_reflns_av_unetI/netI 0.0186
_diffrn_reflns_Laue_measured_fraction_full 1.000
_diffrn_reflns_Laue_measured_fraction_max 0.996
_diffrn_reflns_limit_h_max 15
_diffrn_reflns_limit_h_min -15
_diffrn_reflns_limit_k_max 20
_diffrn_reflns_limit_k_min -20
_diffrn_reflns_limit_l_max 15
_diffrn_reflns_limit_l_min -15
_diffrn_reflns_number 33003
_diffrn_reflns_point_group_measured_fraction_full 1.000
_diffrn_reflns_point_group_measured_fraction_max 0.996
_diffrn_reflns_theta_full 53.594
_diffrn_reflns_theta_max 60.809
_diffrn_reflns_theta_min 4.013
_diffrn_source 'Metal Jet'
_diffrn_source_target Ga
_diffrn_source_type 'Gallium Liquid Metal Jet Source'
_exptl_absorpt_coefficient_mu 1.264
_exptl_absorpt_correction_T_max 0.7519
_exptl_absorpt_correction_T_min 0.6479
_exptl_absorpt_correction_type multi-scan
_exptl_absorpt_process_details
'SADABS-2016/2 (Bruker,2016/2) was used for absorption correction. wR2(int) was 0.1148 before and 0.0475 after correction. The Ratio of minimum to maximum transmission is 0.8617. The \l/2 correction factor is Not present.'
_exptl_crystal_colour 'clear light colourless'
_exptl_crystal_colour_lustre clear
_exptl_crystal_colour_modifier light
_exptl_crystal_colour_primary colourless
_exptl_crystal_density_diffrn 1.195
_exptl_crystal_description Block
_exptl_crystal_F_000 864
_exptl_crystal_recrystallization_method 'crystallized from DCM/Hexanes'
_exptl_crystal_size_max 0.33
_exptl_crystal_size_mid 0.22
_exptl_crystal_size_min 0.18
_refine_diff_density_max 0.294
_refine_diff_density_min -0.560
_refine_diff_density_rms 0.099
_refine_ls_extinction_coef 0.0512(15)
_refine_ls_extinction_expression Fc^*^=kFc[1+0.001xFc^2^\l^3^/sin(2\q)]^-1/4^
_refine_ls_extinction_method 'SHELXL-2017/1 (Sheldrick 2017)'
_refine_ls_goodness_of_fit_ref 1.106
_refine_ls_hydrogen_treatment constr
_refine_ls_matrix_type full
_refine_ls_number_parameters 251
_refine_ls_number_reflns 5160
_refine_ls_number_restraints 0
_refine_ls_restrained_S_all 1.106
_refine_ls_R_factor_all 0.0438
_refine_ls_R_factor_gt 0.0428
_refine_ls_shift/su_max 0.001
_refine_ls_shift/su_mean 0.000
_refine_ls_structure_factor_coef Fsqd
_refine_ls_weighting_details 'w=1/[\s^2^(Fo^2^)+(0.0636P)^2^+0.5877P] where P=(Fo^2^+2Fc^2^)/3'
_refine_ls_weighting_scheme calc
_refine_ls_wR_factor_gt 0.1095
_refine_ls_wR_factor_ref 0.1106
_reflns_Friedel_coverage 0.000
_reflns_number_gt 4940
_reflns_number_total 5160
_reflns_threshold_expression 'I > 2\s(I)'
_cod_data_source_file c8sc01093e2.cif
_cod_data_source_block fred53
_cod_depositor_comments
;
The following automatic conversions were performed:

'_diffrn_radiation_probe' value 'X-ray' changed to 'x-ray' according
to
/home/data/users/saulius/crontab/automatic-downloads/rss-feeds/RSC/lib/dictionaries/cif_core.dic
dictionary named 'cif_core.dic' version 2.4.2 from 2011-04-26.

Automatic conversion script
Id: cif_fix_values 4973 2017-02-22 13:04:09Z antanas 

 Adding full bibliography for 1549382--1549383.cif.
;
_cod_database_code 1549382
_shelx_shelxl_version_number 2017/1
_shelx_space_group_comment
;
The symmetry employed for this shelxl refinement is uniquely defined
by the following loop, which should always be used as a source of
symmetry information in preference to the above space-group names.
They are only intended as comments.
;
_shelx_estimated_absorpt_t_max 0.804
_shelx_estimated_absorpt_t_min 0.680
_olex2_refinement_description
;
1. Fixed Uiso
 At 1.2 times of:
  All C(H) groups
 At 1.5 times of:
  All C(H,H,H) groups
2.a Ternary CH refined with riding coordinates:
 C1(H1), C2(H2)
2.b Aromatic/amide H refined with riding coordinates:
 C4(H4), C5(H5), C6(H6), C7(H7), C11(H11), C12(H12), C13(H13), C14(H14),
 C15(H15)
2.c Idealised Me refined as rotating group:
 C9(H9A,H9B,H9C), C16(H16A,H16B,H16C), C17(H17A,H17B,H17C), C19(H19A,H19B,
 H19C), C20(H20A,H20B,H20C), C21(H21A,H21B,H21C)
;
_olex2_date_sample_data_collection 2017-08-03
_olex2_date_sample_submission 2017-08-01
_olex2_exptl_crystal_mounting_method 'mounted on a cryoloop'
_olex2_submission_original_sample_id AJlb2P134a
_olex2_submission_special_instructions 'No special instructions were received'

loop_
_space_group_symop_operation_xyz
'x, y, z'
'-x+1/2, y+1/2, -z+1/2'
'-x, -y, -z'
'x-1/2, -y-1/2, z-1/2'

loop_
_atom_site_label
_atom_site_type_symbol
_atom_site_fract_x
_atom_site_fract_y
_atom_site_fract_z
_atom_site_U_iso_or_equiv
_atom_site_adp_type
_atom_site_occupancy
_atom_site_site_symmetry_order
_atom_site_calc_flag
_atom_site_refinement_flags_posn
S1 S 0.38310(3) 0.75403(2) 0.67682(3) 0.03301(12) Uani 1 1 d .
O1 O 0.26863(9) 0.73287(8) 0.64240(10) 0.0472(3) Uani 1 1 d .
N1 N 0.41769(8) 0.69516(6) 0.78496(8) 0.0277(2) Uani 1 1 d .
Si1 Si 0.80035(3) 0.59559(2) 0.77561(3) 0.02966(12) Uani 1 1 d .
C1 C 0.53229(10) 0.70807(7) 0.84252(10) 0.0265(2) Uani 1 1 d .
H1 H 0.581552 0.743702 0.795332 0.032 Uiso 1 1 calc R
O2 O 0.41030(10) 0.83728(6) 0.71090(9) 0.0477(3) Uani 1 1 d .
C2 C 0.58337(9) 0.61969(7) 0.85312(9) 0.0248(2) Uani 1 1 d .
H2 H 0.621846 0.611369 0.928313 0.030 Uiso 1 1 calc R
O3 O 0.65931(7) 0.60176(6) 0.76613(7) 0.0315(2) Uani 1 1 d .
C3 C 0.47997(10) 0.56463(7) 0.83903(9) 0.0258(2) Uani 1 1 d .
C4 C 0.46896(12) 0.48020(8) 0.86112(10) 0.0336(3) Uani 1 1 d .
H4 H 0.531444 0.449170 0.892307 0.040 Uiso 1 1 calc R
C5 C 0.36403(14) 0.44202(9) 0.83643(11) 0.0410(3) Uani 1 1 d .
H5 H 0.354395 0.384467 0.851838 0.049 Uiso 1 1 calc R
C6 C 0.27388(13) 0.48734(10) 0.78969(12) 0.0433(3) Uani 1 1 d .
H6 H 0.203477 0.459941 0.772396 0.052 Uiso 1 1 calc R
C7 C 0.28360(11) 0.57179(10) 0.76740(12) 0.0383(3) Uani 1 1 d .
H7 H 0.221142 0.602763 0.736057 0.046 Uiso 1 1 calc R
C8 C 0.38839(10) 0.60920(7) 0.79279(10) 0.0270(2) Uani 1 1 d .
C9 C 0.51574(13) 0.74941(8) 0.95533(12) 0.0386(3) Uani 1 1 d .
H9A H 0.476583 0.802852 0.944032 0.058 Uiso 1 1 calc GR
H9B H 0.590483 0.758802 0.992790 0.058 Uiso 1 1 calc GR
H9C H 0.469493 0.713199 1.001826 0.058 Uiso 1 1 calc GR
C10 C 0.47508(11) 0.72786(8) 0.56841(10) 0.0316(3) Uani 1 1 d .
C11 C 0.56454(14) 0.78075(10) 0.54463(12) 0.0429(3) Uani 1 1 d .
H11 H 0.576037 0.830747 0.585988 0.051 Uiso 1 1 calc R
C12 C 0.63728(15) 0.75981(12) 0.45957(14) 0.0518(4) Uani 1 1 d .
H12 H 0.699036 0.795566 0.442634 0.062 Uiso 1 1 calc R
C13 C 0.62016(15) 0.68771(13) 0.40005(13) 0.0517(4) Uani 1 1 d .
H13 H 0.670040 0.673984 0.341760 0.062 Uiso 1 1 calc R
C14 C 0.53103(15) 0.63468(11) 0.42390(12) 0.0475(4) Uani 1 1 d .
H14 H 0.520390 0.584664 0.382408 0.057 Uiso 1 1 calc R
C15 C 0.45696(13) 0.65446(9) 0.50853(11) 0.0375(3) Uani 1 1 d .
H15 H 0.395236 0.618570 0.525118 0.045 Uiso 1 1 calc R
C16 C 0.84810(14) 0.56149(15) 0.91902(13) 0.0588(5) Uani 1 1 d .
H16A H 0.838684 0.607482 0.971800 0.088 Uiso 1 1 calc GR
H16B H 0.928826 0.545167 0.918766 0.088 Uiso 1 1 calc GR
H16C H 0.801859 0.513923 0.941801 0.088 Uiso 1 1 calc GR
C17 C 0.86149(17) 0.69932(12) 0.7426(2) 0.0636(5) Uani 1 1 d .
H17A H 0.839917 0.739611 0.799691 0.095 Uiso 1 1 calc GR
H17B H 0.831692 0.717742 0.669031 0.095 Uiso 1 1 calc GR
H17C H 0.945047 0.695232 0.741593 0.095 Uiso 1 1 calc GR
C18 C 0.83793(11) 0.51547(9) 0.66862(11) 0.0352(3) Uani 1 1 d .
C19 C 0.78996(17) 0.43038(10) 0.70179(18) 0.0565(4) Uani 1 1 d .
H19A H 0.824837 0.413183 0.773859 0.085 Uiso 1 1 calc GR
H19B H 0.807574 0.389159 0.644432 0.085 Uiso 1 1 calc GR
H19C H 0.706851 0.434458 0.708253 0.085 Uiso 1 1 calc GR
C20 C 0.78601(14) 0.53847(12) 0.55366(12) 0.0475(4) Uani 1 1 d .
H20A H 0.702474 0.540384 0.557305 0.071 Uiso 1 1 calc GR
H20B H 0.807730 0.496608 0.498643 0.071 Uiso 1 1 calc GR
H20C H 0.814536 0.593162 0.531303 0.071 Uiso 1 1 calc GR
C21 C 0.96900(14) 0.51021(14) 0.66168(17) 0.0598(5) Uani 1 1 d .
H21A H 0.999035 0.564337 0.638813 0.090 Uiso 1 1 calc GR
H21B H 0.988831 0.467834 0.606624 0.090 Uiso 1 1 calc GR
H21C H 1.002521 0.495106 0.735172 0.090 Uiso 1 1 calc GR

loop_
_atom_site_aniso_label
_atom_site_aniso_U_11
_atom_site_aniso_U_22
_atom_site_aniso_U_33
_atom_site_aniso_U_23
_atom_site_aniso_U_13
_atom_site_aniso_U_12
S1 0.03276(19) 0.03123(19) 0.03466(19) -0.00246(11) -0.00460(13) 0.01235(11)
O1 0.0300(5) 0.0612(7) 0.0497(6) 0.0001(5) -0.0098(4) 0.0163(5)
N1 0.0240(5) 0.0292(5) 0.0296(5) -0.0037(4) -0.0018(4) 0.0026(4)
Si1 0.02033(18) 0.0374(2) 0.03117(19) -0.00410(12) 0.00010(12) -0.00006(12)
C1 0.0242(5) 0.0280(5) 0.0273(5) -0.0027(4) -0.0009(4) -0.0007(4)
O2 0.0650(7) 0.0285(5) 0.0491(6) -0.0047(4) -0.0044(5) 0.0164(5)
C2 0.0224(5) 0.0306(6) 0.0217(5) -0.0017(4) 0.0016(4) 0.0020(4)
O3 0.0220(4) 0.0475(5) 0.0251(4) -0.0047(3) 0.0024(3) 0.0055(3)
C3 0.0276(5) 0.0299(6) 0.0202(5) -0.0028(4) 0.0033(4) -0.0011(4)
C4 0.0459(7) 0.0308(6) 0.0242(5) 0.0003(4) 0.0015(5) -0.0027(5)
C5 0.0587(9) 0.0354(7) 0.0293(6) -0.0022(5) 0.0054(6) -0.0169(6)
C6 0.0392(7) 0.0507(8) 0.0402(7) -0.0065(6) 0.0034(6) -0.0196(6)
C7 0.0265(6) 0.0481(8) 0.0401(7) -0.0057(6) 0.0005(5) -0.0061(5)
C8 0.0245(5) 0.0316(6) 0.0251(5) -0.0049(4) 0.0038(4) -0.0017(4)
C9 0.0451(8) 0.0360(7) 0.0344(7) -0.0127(5) -0.0033(6) 0.0040(5)
C10 0.0345(6) 0.0328(6) 0.0271(6) 0.0021(5) -0.0063(5) 0.0072(5)
C11 0.0470(8) 0.0435(8) 0.0377(7) 0.0028(6) -0.0054(6) -0.0046(6)
C12 0.0453(8) 0.0682(11) 0.0420(8) 0.0118(7) 0.0017(6) -0.0066(7)
C13 0.0517(9) 0.0729(11) 0.0308(7) 0.0049(7) 0.0044(6) 0.0102(8)
C14 0.0603(9) 0.0508(9) 0.0312(7) -0.0064(6) -0.0013(6) 0.0103(7)
C15 0.0442(7) 0.0372(7) 0.0307(6) -0.0014(5) -0.0040(5) 0.0035(5)
C16 0.0355(8) 0.1055(15) 0.0347(7) -0.0030(8) -0.0089(6) 0.0083(9)
C17 0.0519(10) 0.0486(9) 0.0907(14) -0.0106(9) 0.0082(9) -0.0190(8)
C18 0.0273(6) 0.0404(7) 0.0379(7) -0.0023(5) 0.0022(5) 0.0107(5)
C19 0.0641(11) 0.0347(8) 0.0705(11) -0.0013(7) -0.0021(9) 0.0096(7)
C20 0.0421(8) 0.0673(10) 0.0331(7) -0.0060(7) 0.0031(6) 0.0085(7)
C21 0.0314(7) 0.0840(13) 0.0643(11) -0.0069(9) 0.0063(7) 0.0233(8)

loop_
_atom_type_symbol
_atom_type_description
_atom_type_scat_dispersion_real
_atom_type_scat_dispersion_imag
_atom_type_scat_source
C C 0.0140 0.0070 'International Tables Vol C Tables 4.2.6.8 and 6.1.1.4'
H H 0.0000 0.0000 'International Tables Vol C Tables 4.2.6.8 and 6.1.1.4'
N N 0.0250 0.0140 'International Tables Vol C Tables 4.2.6.8 and 6.1.1.4'
O O 0.0390 0.0250 'International Tables Vol C Tables 4.2.6.8 and 6.1.1.4'
S S 0.2920 0.4250 'International Tables Vol C Tables 4.2.6.8 and 6.1.1.4'
Si Si 0.2150 0.2490 'International Tables Vol C Tables 4.2.6.8 and 6.1.1.4'

loop_
_geom_angle_atom_site_label_1
_geom_angle_atom_site_label_2
_geom_angle_atom_site_label_3
_geom_angle
O1 S1 N1 107.04(6)
O1 S1 O2 120.11(7)
O1 S1 C10 108.74(6)
N1 S1 C10 107.55(5)
O2 S1 N1 105.55(6)
O2 S1 C10 107.26(7)
C1 N1 S1 118.28(8)
C8 N1 S1 123.79(8)
C8 N1 C1 108.46(9)
O3 Si1 C16 110.29(6)
O3 Si1 C17 108.77(8)
O3 Si1 C18 104.54(5)
C16 Si1 C18 110.79(8)
C17 Si1 C16 110.64(10)
C17 Si1 C18 111.62(8)
N1 C1 H1 110.1
N1 C1 C2 104.34(9)
N1 C1 C9 109.14(10)
C2 C1 H1 110.1
C9 C1 H1 110.1
C9 C1 C2 112.91(10)
C1 C2 H2 110.9
O3 C2 C1 112.11(9)
O3 C2 H2 110.9
O3 C2 C3 108.65(9)
C3 C2 C1 102.95(9)
C3 C2 H2 110.9
C2 O3 Si1 127.60(7)
C4 C3 C2 129.27(11)
C8 C3 C2 110.39(10)
C8 C3 C4 120.29(11)
C3 C4 H4 120.8
C3 C4 C5 118.43(13)
C5 C4 H4 120.8
C4 C5 H5 119.8
C6 C5 C4 120.48(13)
C6 C5 H5 119.8
C5 C6 H6 119.2
C5 C6 C7 121.70(13)
C7 C6 H6 119.2
C6 C7 H7 121.4
C6 C7 C8 117.28(13)
C8 C7 H7 121.4
C3 C8 N1 109.97(10)
C3 C8 C7 121.82(12)
C7 C8 N1 128.06(12)
C1 C9 H9A 109.5
C1 C9 H9B 109.5
C1 C9 H9C 109.5
H9A C9 H9B 109.5
H9A C9 H9C 109.5
H9B C9 H9C 109.5
C11 C10 S1 119.28(11)
C11 C10 C15 121.12(13)
C15 C10 S1 119.59(11)
C10 C11 H11 120.4
C10 C11 C12 119.20(15)
C12 C11 H11 120.4
C11 C12 H12 119.9
C13 C12 C11 120.15(16)
C13 C12 H12 119.9
C12 C13 H13 119.6
C12 C13 C14 120.73(15)
C14 C13 H13 119.6
C13 C14 H14 119.9
C13 C14 C15 120.13(15)
C15 C14 H14 119.9
C10 C15 H15 120.7
C14 C15 C10 118.67(14)
C14 C15 H15 120.7
Si1 C16 H16A 109.5
Si1 C16 H16B 109.5
Si1 C16 H16C 109.5
H16A C16 H16B 109.5
H16A C16 H16C 109.5
H16B C16 H16C 109.5
Si1 C17 H17A 109.5
Si1 C17 H17B 109.5
Si1 C17 H17C 109.5
H17A C17 H17B 109.5
H17A C17 H17C 109.5
H17B C17 H17C 109.5
C19 C18 Si1 109.77(11)
C19 C18 C21 109.78(13)
C20 C18 Si1 110.60(10)
C20 C18 C19 108.06(14)
C20 C18 C21 109.27(13)
C21 C18 Si1 109.34(11)
C18 C19 H19A 109.5
C18 C19 H19B 109.5
C18 C19 H19C 109.5
H19A C19 H19B 109.5
H19A C19 H19C 109.5
H19B C19 H19C 109.5
C18 C20 H20A 109.5
C18 C20 H20B 109.5
C18 C20 H20C 109.5
H20A C20 H20B 109.5
H20A C20 H20C 109.5
H20B C20 H20C 109.5
C18 C21 H21A 109.5
C18 C21 H21B 109.5
C18 C21 H21C 109.5
H21A C21 H21B 109.5
H21A C21 H21C 109.5
H21B C21 H21C 109.5

loop_
_geom_bond_atom_site_label_1
_geom_bond_atom_site_label_2
_geom_bond_distance
S1 O1 1.4279(11)
S1 N1 1.6407(10)
S1 O2 1.4302(11)
S1 C10 1.7634(13)
N1 C1 1.4997(14)
N1 C8 1.4262(16)
Si1 O3 1.6525(9)
Si1 C16 1.8665(17)
Si1 C17 1.8607(19)
Si1 C18 1.8769(14)
C1 H1 1.0000
C1 C2 1.5436(16)
C1 C9 1.5212(17)
C2 H2 1.0000
C2 O3 1.4201(13)
C2 C3 1.5028(16)
C3 C4 1.3883(17)
C3 C8 1.3872(17)
C4 H4 0.9500
C4 C5 1.394(2)
C5 H5 0.9500
C5 C6 1.383(2)
C6 H6 0.9500
C6 C7 1.388(2)
C7 H7 0.9500
C7 C8 1.3890(17)
C9 H9A 0.9800
C9 H9B 0.9800
C9 H9C 0.9800
C10 C11 1.385(2)
C10 C15 1.3915(19)
C11 H11 0.9500
C11 C12 1.389(2)
C12 H12 0.9500
C12 C13 1.370(3)
C13 H13 0.9500
C13 C14 1.383(3)
C14 H14 0.9500
C14 C15 1.391(2)
C15 H15 0.9500
C16 H16A 0.9800
C16 H16B 0.9800
C16 H16C 0.9800
C17 H17A 0.9800
C17 H17B 0.9800
C17 H17C 0.9800
C18 C19 1.534(2)
C18 C20 1.528(2)
C18 C21 1.5405(19)
C19 H19A 0.9800
C19 H19B 0.9800
C19 H19C 0.9800
C20 H20A 0.9800
C20 H20B 0.9800
C20 H20C 0.9800
C21 H21A 0.9800
C21 H21B 0.9800
C21 H21C 0.9800

loop_
_geom_torsion_atom_site_label_1
_geom_torsion_atom_site_label_2
_geom_torsion_atom_site_label_3
_geom_torsion_atom_site_label_4
_geom_torsion
S1 N1 C1 C2 -131.15(8)
S1 N1 C1 C9 107.92(10)
S1 N1 C8 C3 138.75(9)
S1 N1 C8 C7 -45.65(17)
S1 C10 C11 C12 179.67(12)
S1 C10 C15 C14 -179.52(11)
O1 S1 N1 C1 -176.52(9)
O1 S1 N1 C8 41.03(11)
O1 S1 C10 C11 140.49(11)
O1 S1 C10 C15 -39.75(12)
N1 S1 C10 C11 -103.93(11)
N1 S1 C10 C15 75.83(11)
N1 C1 C2 O3 97.33(10)
N1 C1 C2 C3 -19.27(11)
C1 N1 C8 C3 -6.79(12)
C1 N1 C8 C7 168.81(12)
C1 C2 O3 Si1 106.93(10)
C1 C2 C3 C4 -166.53(12)
C1 C2 C3 C8 16.33(12)
O2 S1 N1 C1 -47.48(10)
O2 S1 N1 C8 170.07(10)
O2 S1 C10 C11 9.19(12)
O2 S1 C10 C15 -171.06(10)
C2 C3 C4 C5 -177.33(11)
C2 C3 C8 N1 -6.47(13)
C2 C3 C8 C7 177.60(11)
O3 Si1 C18 C19 -64.87(11)
O3 Si1 C18 C20 54.27(11)
O3 Si1 C18 C21 174.64(11)
O3 C2 C3 C4 74.44(14)
O3 C2 C3 C8 -102.71(11)
C3 C2 O3 Si1 -139.96(9)
C3 C4 C5 C6 0.84(19)
C4 C3 C8 N1 176.09(10)
C4 C3 C8 C7 0.16(17)
C4 C5 C6 C7 -1.0(2)
C5 C6 C7 C8 0.7(2)
C6 C7 C8 N1 -175.43(12)
C6 C7 C8 C3 -0.29(19)
C8 N1 C1 C2 16.58(11)
C8 N1 C1 C9 -104.36(11)
C8 C3 C4 C5 -0.43(17)
C9 C1 C2 O3 -144.28(11)
C9 C1 C2 C3 99.12(11)
C10 S1 N1 C1 66.78(10)
C10 S1 N1 C8 -75.67(10)
C10 C11 C12 C13 0.1(2)
C11 C10 C15 C14 0.2(2)
C11 C12 C13 C14 -0.3(3)
C12 C13 C14 C15 0.5(2)
C13 C14 C15 C10 -0.4(2)
C15 C10 C11 C12 -0.1(2)
C16 Si1 O3 C2 29.05(13)
C16 Si1 C18 C19 53.92(13)
C16 Si1 C18 C20 173.07(11)
C16 Si1 C18 C21 -66.56(13)
C17 Si1 O3 C2 -92.46(12)
C17 Si1 C18 C19 177.71(12)
C17 Si1 C18 C20 -63.14(13)
C17 Si1 C18 C21 57.23(14)
C18 Si1 O3 C2 148.19(10)
